data_1551481
loop_
_publ_author_name
'Patrick Kissel'
'Daniel J. Murray'
'William J. Wulftange'
'Vincent J. Catalano'
'Benjamin T. King'

_publ_section_title
;
 A nanoporous two-dimensional polymer by single-crystal-to-single-crystal
 photopolymerization
;
_journal_name_full 'Nature Chemistry'
_journal_page_first 774
_journal_page_last 778
_journal_paper_doi 10.1038/nchem.2008
_journal_volume 6
_journal_year 2014
_chemical_formula_sum 'C88 H28 F24'
_chemical_formula_weight 1541.10
_space_group_crystal_system triclinic
_space_group_IT_number 2
_space_group_name_Hall '-P 1'
_space_group_name_H-M_alt 'P -1'
_atom_sites_solution_hydrogens geom
_cell_angle_alpha 70.106(2)
_cell_angle_beta 75.162(3)
_cell_angle_gamma 84.727(3)
_cell_formula_units_Z 2
_cell_length_a 14.237(2)
_cell_length_b 17.662(3)
_cell_length_c 18.188(3)
_cell_measurement_reflns_used 9928
_cell_measurement_temperature 223(2)
_cell_measurement_theta_max 30.11
_cell_measurement_theta_min 2.35
_cell_volume 4157.1(11)
_computing_cell_refinement 'Bruker SAINT'
_computing_data_collection 'Bruker APEX2'
_computing_data_reduction 'Bruker SAINT'
_computing_molecular_graphics 'Bruker SHELXTL'
_computing_publication_material 'Bruker SHELXTL'
_computing_structure_refinement 'SHELXL-2013 (Sheldrick, 2013)'
_computing_structure_solution 'SHELXS-97 (Sheldrick, 2008)'
_diffrn_ambient_temperature 223(2)
_diffrn_measured_fraction_theta_full 0.972
_diffrn_measured_fraction_theta_max 0.998
_diffrn_measurement_device_type 'Bruker APEX-II CCD'
_diffrn_measurement_method '\f and \w scans'
_diffrn_radiation_type MoK\a
_diffrn_radiation_wavelength 0.71073
_diffrn_reflns_av_R_equivalents 0.0791
_diffrn_reflns_av_unetI/netI 0.0912
_diffrn_reflns_Laue_measured_fraction_full 0.972
_diffrn_reflns_Laue_measured_fraction_max 0.998
_diffrn_reflns_limit_h_max 16
_diffrn_reflns_limit_h_min -16
_diffrn_reflns_limit_k_max 20
_diffrn_reflns_limit_k_min -20
_diffrn_reflns_limit_l_max 21
_diffrn_reflns_limit_l_min -21
_diffrn_reflns_number 63876
_diffrn_reflns_point_group_measured_fraction_full 0.972
_diffrn_reflns_point_group_measured_fraction_max 0.998
_diffrn_reflns_theta_full 25.242
_diffrn_reflns_theta_max 25.000
_diffrn_reflns_theta_min 1.421
_exptl_absorpt_coefficient_mu 0.109
_exptl_absorpt_correction_T_max 0.979
_exptl_absorpt_correction_T_min 0.968
_exptl_absorpt_correction_type multi-scan
_exptl_crystal_density_diffrn 1.231
_exptl_crystal_F_000 1544
_exptl_crystal_size_max 0.300
_exptl_crystal_size_mid 0.300
_exptl_crystal_size_min 0.200
_refine_diff_density_max 0.536
_refine_diff_density_min -0.339
_refine_diff_density_rms 0.082
_refine_ls_extinction_coef .
_refine_ls_extinction_method none
_refine_ls_goodness_of_fit_ref 1.035
_refine_ls_hydrogen_treatment constr
_refine_ls_matrix_type full
_refine_ls_number_parameters 1009
_refine_ls_number_reflns 14602
_refine_ls_number_restraints 0
_refine_ls_restrained_S_all 1.035
_refine_ls_R_factor_all 0.1675
_refine_ls_R_factor_gt 0.0929
_refine_ls_shift/su_max 0.000
_refine_ls_shift/su_mean 0.000
_refine_ls_structure_factor_coef Fsqd
_refine_ls_weighting_details
; 
 w=1/[\s^2^(Fo^2^)+(0.1500P)^2^] 
 where P=(Fo^2^+2Fc^2^)/3 
;
_refine_ls_weighting_scheme calc
_refine_ls_wR_factor_gt 0.2547
_refine_ls_wR_factor_ref 0.2923
_reflns_Friedel_coverage 0.000
_reflns_Friedel_fraction_full .
_reflns_Friedel_fraction_max .
_reflns_number_gt 6429
_reflns_number_total 14602
_reflns_threshold_expression 'I > 2\s(I)'
_cod_data_source_file nchem.2008-s4.cif
_cod_data_source_block poly223-sr
_cod_original_cell_volume 4157.0(12)
_cod_database_code 1551481
_shelx_space_group_comment
; 
The symmetry employed for this shelxl refinement is uniquely defined 
by the following loop, which should always be used as a source of 
symmetry information in preference to the above space-group names. 
They are only intended as comments. 
;
_shelx_estimated_absorpt_t_min 0.968
_shelx_estimated_absorpt_t_max 0.979
_shelxl_version_number 2013-2

loop_
_space_group_symop_operation_xyz
'x, y, z'
'-x, -y, -z'

loop_
_atom_site_label
_atom_site_type_symbol
_atom_site_fract_x
_atom_site_fract_y
_atom_site_fract_z
_atom_site_U_iso_or_equiv
_atom_site_adp_type
_atom_site_occupancy
_atom_site_site_symmetry_order
_atom_site_calc_flag
_atom_site_refinement_flags_posn
_atom_site_refinement_flags_adp
_atom_site_refinement_flags_occupancy
_atom_site_disorder_assembly
_atom_site_disorder_group
C1 C 0.6616(3) 0.7478(3) 1.2519(3) 0.0315(11) Uani 1 1 d . . . . .
H1 H 0.5897 0.7466 1.2659 0.038 Uiso 1 1 calc R U . . .
C2 C 0.7028(3) 0.7855(3) 1.3009(3) 0.0320(11) Uani 1 1 d . . . . .
C3 C 0.6498(3) 0.8149(3) 1.3610(3) 0.0331(11) Uani 1 1 d . . . . .
H3 H 0.5816 0.8128 1.3753 0.040 Uiso 1 1 calc R U . . .
C4 C 0.6992(3) 0.8473(3) 1.3995(3) 0.0347(11) Uani 1 1 d . . . . .
C5 C 0.6457(3) 0.8875(3) 1.4614(3) 0.0346(11) Uani 1 1 d . . . . .
H5 H 0.5784 0.8668 1.4838 0.042 Uiso 1 1 calc R U . . .
C6 C 0.6981(3) 0.8639(3) 1.5283(3) 0.0324(11) Uani 1 1 d . . . . .
C7 C 0.6486(3) 0.8461(3) 1.6087(3) 0.0411(13) Uani 1 1 d . . . . .
C8 C 0.6965(4) 0.8296(4) 1.6673(3) 0.0511(15) Uani 1 1 d . . . . .
C9 C 0.7975(4) 0.8305(4) 1.6466(3) 0.0521(15) Uani 1 1 d . . . . .
C10 C 0.8454(3) 0.8487(3) 1.5685(3) 0.0412(13) Uani 1 1 d . . . . .
C11 C 0.7979(3) 0.8662(3) 1.5073(3) 0.0346(11) Uani 1 1 d . . . . .
C12 C 0.8486(3) 0.8907(3) 1.4195(3) 0.0348(11) Uani 1 1 d . . . . .
H12 H 0.9174 0.8734 1.4141 0.042 Uiso 1 1 calc R U . . .
C13 C 0.7999(3) 0.8477(3) 1.3795(3) 0.0369(12) Uani 1 1 d . . . . .
C14 C 0.8534(3) 0.8170(3) 1.3194(3) 0.0332(11) Uani 1 1 d . . . . .
H14 H 0.9217 0.8175 1.3062 0.040 Uiso 1 1 calc R U . . .
C15 C 0.8047(3) 0.7866(3) 1.2808(3) 0.0298(11) Uani 1 1 d . . . . .
C16 C 0.8496(3) 0.7482(3) 1.2148(3) 0.0344(11) Uani 1 1 d . . . . .
H16 H 0.9215 0.7489 1.2003 0.041 Uiso 1 1 calc R U . . .
C17 C 0.8058(3) 0.7958(3) 1.1446(3) 0.0313(11) Uani 1 1 d . . . . .
C18 C 0.8562(3) 0.8414(3) 1.0686(3) 0.0339(11) Uani 1 1 d . . . . .
H18 H 0.9245 0.8393 1.0547 0.041 Uiso 1 1 calc R U . . .
C19 C 0.8074(3) 0.8898(3) 1.0130(3) 0.0349(11) Uani 1 1 d . . . . .
C20 C 0.8572(3) 0.9453(3) 0.9314(3) 0.0360(12) Uani 1 1 d . . . . .
H20 H 0.9268 0.9483 0.9300 0.043 Uiso 1 1 calc R U . . .
C21 C 0.8498(3) 0.9169(3) 0.8599(3) 0.0361(12) Uani 1 1 d . . . . .
H21 H 0.9166 0.9085 0.8306 0.043 Uiso 1 1 calc R U . . .
C22 C 0.7996(3) 0.9777(3) 0.8000(3) 0.0354(12) Uani 1 1 d . . . . .
C23 C 0.8510(3) 1.0270(3) 0.7237(3) 0.0323(11) Uani 1 1 d . . . . .
H23 H 0.9193 1.0264 0.7097 0.039 Uiso 1 1 calc R U . . .
C24 C 0.8009(3) 1.0754(3) 0.6707(3) 0.0306(11) Uani 1 1 d . . . . .
C25 C 0.8469(3) 1.1234(3) 0.5829(3) 0.0309(11) Uani 1 1 d . . . . .
H25 H 0.9187 1.1208 0.5685 0.037 Uiso 1 1 calc R U . . .
C26 C 0.7994(3) 1.0894(3) 0.5351(3) 0.0280(10) Uani 1 1 d . . . . .
C27 C 0.8492(3) 1.0580(3) 0.4747(3) 0.0320(11) Uani 1 1 d . . . . .
H27 H 0.9175 1.0576 0.4601 0.038 Uiso 1 1 calc R U . . .
C28 C 0.7968(3) 1.0274(3) 0.4366(3) 0.0330(11) Uani 1 1 d . . . . .
C29 C 0.8444(3) 0.9877(3) 0.3757(3) 0.0355(12) Uani 1 1 d . . . . .
H29 H 0.9118 1.0079 0.3515 0.043 Uiso 1 1 calc R U . . .
C30 C 0.7906(3) 1.0098(3) 0.3102(3) 0.0365(12) Uani 1 1 d . . . . .
C31 C 0.8350(3) 1.0272(3) 0.2290(3) 0.0457(14) Uani 1 1 d . . . . .
C32 C 0.7831(4) 1.0431(4) 0.1718(3) 0.0526(15) Uani 1 1 d . . . . .
C33 C 0.6842(4) 1.0406(4) 0.1940(3) 0.0530(15) Uani 1 1 d . . . . .
C34 C 0.6373(4) 1.0255(3) 0.2749(3) 0.0437(13) Uani 1 1 d . . . . .
C35 C 0.6891(3) 1.0096(3) 0.3314(3) 0.0347(11) Uani 1 1 d . . . . .
C36 C 0.6423(3) 0.9853(3) 0.4213(3) 0.0364(12) Uani 1 1 d . . . . .
H36 H 0.5737 1.0035 0.4292 0.044 Uiso 1 1 calc R U . . .
C37 C 0.6948(3) 1.0249(3) 0.4604(3) 0.0354(11) Uani 1 1 d . . . . .
C38 C 0.6462(3) 1.0586(3) 0.5185(3) 0.0304(11) Uani 1 1 d . . . . .
H38 H 0.5779 1.0599 0.5325 0.036 Uiso 1 1 calc R U . . .
C39 C 0.6986(3) 1.0904(3) 0.5562(2) 0.0305(11) Uani 1 1 d . . . . .
C40 C 0.6579(3) 1.1271(3) 0.6214(3) 0.0318(11) Uani 1 1 d . . . . .
H40 H 0.5859 1.1289 0.6356 0.038 Uiso 1 1 calc R U . . .
C41 C 0.6999(3) 1.0784(3) 0.6922(3) 0.0290(10) Uani 1 1 d . . . . .
C42 C 0.6492(3) 1.0323(3) 0.7668(3) 0.0337(11) Uani 1 1 d . . . . .
H42 H 0.5810 1.0356 0.7814 0.040 Uiso 1 1 calc R U . . .
C43 C 0.6986(3) 0.9814(3) 0.8199(3) 0.0351(11) Uani 1 1 d . . . . .
C44 C 0.6475(3) 0.9251(3) 0.9019(3) 0.0365(12) Uani 1 1 d . . . . .
H44 H 0.5780 0.9220 0.9034 0.044 Uiso 1 1 calc R U . . .
C45 C 0.6564(3) 0.9537(3) 0.9757(3) 0.0360(12) Uani 1 1 d . . . . .
H45 H 0.5899 0.9635 1.0047 0.043 Uiso 1 1 calc R U . . .
C46 C 0.7048(3) 0.8937(3) 1.0355(3) 0.0362(12) Uani 1 1 d . . . . .
C47 C 0.6541(3) 0.8451(3) 1.1106(3) 0.0378(12) Uani 1 1 d . . . . .
H47 H 0.5858 0.8447 1.1242 0.045 Uiso 1 1 calc R U . . .
C48 C 0.7051(3) 0.7977(3) 1.1644(3) 0.0293(10) Uani 1 1 d . . . . .
C49 C 0.7073(3) 0.6650(3) 1.2696(3) 0.0351(11) Uani 1 1 d . . . . .
C50 C 0.6569(3) 0.5921(3) 1.3119(3) 0.0350(11) Uani 1 1 d . . . . .
H50 H 0.5886 0.5913 1.3250 0.042 Uiso 1 1 calc R U . . .
C51 C 0.7095(4) 0.5215(3) 1.3341(3) 0.0372(12) Uani 1 1 d . . . . .
C52 C 0.6604(3) 0.4438(3) 1.3905(3) 0.0408(13) Uani 1 1 d . . . . .
H52 H 0.5923 0.4458 1.3860 0.049 Uiso 1 1 calc R U . . .
C53 C 0.7114(4) 0.3753(3) 1.3651(3) 0.0395(12) Uani 1 1 d . . . . .
C54 C 0.6639(4) 0.3129(3) 1.3610(3) 0.0444(13) Uani 1 1 d . . . . .
C55 C 0.7127(4) 0.2516(3) 1.3353(3) 0.0536(15) Uani 1 1 d . . . . .
C56 C 0.8114(5) 0.2533(3) 1.3139(3) 0.0547(15) Uani 1 1 d . . . . .
C57 C 0.8610(4) 0.3147(3) 1.3185(3) 0.0428(13) Uani 1 1 d . . . . .
C58 C 0.8131(4) 0.3756(3) 1.3419(3) 0.0402(12) Uani 1 1 d . . . . .
C59 C 0.8618(3) 0.4450(3) 1.3500(3) 0.0396(12) Uani 1 1 d . . . . .
H59 H 0.9300 0.4485 1.3181 0.047 Uiso 1 1 calc R U . . .
C60 C 0.8114(3) 0.5220(3) 1.3152(3) 0.0353(11) Uani 1 1 d . . . . .
C61 C 0.8597(3) 0.5940(3) 1.2709(3) 0.0371(12) Uani 1 1 d . . . . .
H61 H 0.9279 0.5945 1.2548 0.045 Uiso 1 1 calc R U . . .
C62 C 0.8087(3) 0.6643(3) 1.2507(3) 0.0333(11) Uani 1 1 d . . . . .
C63 C 0.6939(3) 0.8431(3) 0.9091(3) 0.0352(12) Uani 1 1 d . . . . .
C64 C 0.6400(4) 0.7744(3) 0.9330(3) 0.0426(13) Uani 1 1 d . . . . .
C65 C 0.6855(5) 0.7017(4) 0.9329(4) 0.0616(16) Uani 1 1 d . . . . .
C66 C 0.7848(5) 0.6981(3) 0.9103(4) 0.0551(15) Uani 1 1 d . . . . .
C67 C 0.8379(4) 0.7657(3) 0.8900(3) 0.0464(14) Uani 1 1 d . . . . .
C68 C 0.7939(4) 0.8373(3) 0.8878(3) 0.0368(12) Uani 1 1 d . . . . .
C69 C 0.8060(3) 1.2090(3) 0.5657(3) 0.0326(11) Uani 1 1 d . . . . .
C70 C 0.8588(3) 1.2788(3) 0.5229(3) 0.0390(12) Uani 1 1 d . . . . .
H70 H 0.9271 1.2771 0.5108 0.047 Uiso 1 1 calc R U . . .
C71 C 0.8102(3) 1.3512(3) 0.4980(3) 0.0381(12) Uani 1 1 d . . . . .
C72 C 0.8629(3) 1.4285(3) 0.4432(3) 0.0391(12) Uani 1 1 d . . . . .
H72 H 0.9311 1.4240 0.4478 0.047 Uiso 1 1 calc R U . . .
C73 C 0.8147(3) 1.4979(3) 0.4693(3) 0.0367(12) Uani 1 1 d . . . . .
C74 C 0.8639(4) 1.5607(3) 0.4725(3) 0.0416(13) Uani 1 1 d . . . . .
C75 C 0.8170(4) 1.6219(3) 0.4948(3) 0.0476(14) Uani 1 1 d . . . . .
C76 C 0.7167(4) 1.6232(3) 0.5166(3) 0.0471(14) Uani 1 1 d . . . . .
C77 C 0.6673(4) 1.5630(3) 0.5117(3) 0.0452(13) Uani 1 1 d . . . . .
C78 C 0.7135(3) 1.4993(3) 0.4889(3) 0.0351(11) Uani 1 1 d . . . . .
C79 C 0.6599(3) 1.4333(3) 0.4837(3) 0.0367(12) Uani 1 1 d . . . . .
H79 H 0.5919 1.4325 0.5154 0.044 Uiso 1 1 calc R U . . .
C80 C 0.7095(4) 1.3538(3) 0.5193(3) 0.0417(13) Uani 1 1 d . . . . .
C81 C 0.6559(3) 1.2827(3) 0.5636(3) 0.0350(11) Uani 1 1 d . . . . .
H81 H 0.5877 1.2844 0.5777 0.042 Uiso 1 1 calc R U . . .
C82 C 0.7039(3) 1.2113(3) 0.5857(3) 0.0310(11) Uani 1 1 d . . . . .
C83 C 0.8122(3) 1.0282(3) 0.9227(3) 0.0360(12) Uani 1 1 d . . . . .
C84 C 0.8651(4) 1.0969(3) 0.8988(3) 0.0481(14) Uani 1 1 d . . . . .
C85 C 0.8224(5) 1.1690(4) 0.8959(4) 0.073(2) Uani 1 1 d . . . . .
C86 C 0.7222(5) 1.1746(4) 0.9173(4) 0.0710(19) Uani 1 1 d . . . . .
C87 C 0.6684(4) 1.1056(3) 0.9399(4) 0.0502(14) Uani 1 1 d . . . . .
C88 C 0.7125(3) 1.0323(3) 0.9446(3) 0.0347(12) Uani 1 1 d . . . . .
F1 F 0.5507(2) 0.8465(2) 1.62876(17) 0.0589(9) Uani 1 1 d . . . . .
F2 F 0.6491(3) 0.8121(3) 1.74481(19) 0.0833(12) Uani 1 1 d . . . . .
F3 F 0.8459(2) 0.8133(3) 1.7058(2) 0.0821(12) Uani 1 1 d . . . . .
F4 F 0.9448(2) 0.8500(2) 1.54990(17) 0.0583(9) Uani 1 1 d . . . . .
F5 F 0.9336(2) 1.0257(2) 0.20533(18) 0.0608(9) Uani 1 1 d . . . . .
F6 F 0.8311(3) 1.0580(3) 0.0937(2) 0.0922(13) Uani 1 1 d . . . . .
F7 F 0.6328(2) 1.0550(3) 0.13958(19) 0.0841(12) Uani 1 1 d . . . . .
F8 F 0.5406(2) 1.0218(2) 0.29493(18) 0.0578(9) Uani 1 1 d . . . . .
F9 F 0.5657(2) 0.30916(18) 1.3842(2) 0.0623(9) Uani 1 1 d . . . . .
F10 F 0.6639(3) 0.1936(2) 1.3312(2) 0.0701(10) Uani 1 1 d . . . . .
F11 F 0.8615(3) 0.1956(2) 1.2874(2) 0.0739(10) Uani 1 1 d . . . . .
F12 F 0.9600(2) 0.31298(19) 1.2979(2) 0.0651(9) Uani 1 1 d . . . . .
F13 F 0.5419(2) 0.77628(19) 0.9533(2) 0.0639(9) Uani 1 1 d . . . . .
F14 F 0.6315(3) 0.6344(2) 0.9548(2) 0.0886(12) Uani 1 1 d . . . . .
F15 F 0.8281(3) 0.6274(2) 0.9107(2) 0.0851(12) Uani 1 1 d . . . . .
F16 F 0.9353(2) 0.76028(19) 0.86717(19) 0.0624(9) Uani 1 1 d . . . . .
F17 F 0.9621(2) 1.56296(18) 0.4469(2) 0.0617(9) Uani 1 1 d . . . . .
F18 F 0.8675(2) 1.6803(2) 0.4996(2) 0.0693(10) Uani 1 1 d . . . . .
F19 F 0.6687(3) 1.68179(19) 0.5424(2) 0.0681(10) Uani 1 1 d . . . . .
F20 F 0.5687(2) 1.56711(18) 0.52947(19) 0.0584(9) Uani 1 1 d . . . . .
F21 F 0.9638(2) 1.09504(19) 0.8753(2) 0.0637(9) Uani 1 1 d . . . . .
F22 F 0.8756(3) 1.2359(2) 0.8727(3) 0.1170(18) Uani 1 1 d . . . . .
F23 F 0.6789(3) 1.2446(2) 0.9172(3) 0.1204(18) Uani 1 1 d . . . . .
F24 F 0.5711(2) 1.11240(19) 0.9599(2) 0.0675(10) Uani 1 1 d . . . . .

loop_
_atom_site_aniso_label
_atom_site_aniso_U_11
_atom_site_aniso_U_22
_atom_site_aniso_U_33
_atom_site_aniso_U_23
_atom_site_aniso_U_13
_atom_site_aniso_U_12
C1 0.029(3) 0.037(3) 0.031(3) -0.012(2) -0.012(2) 0.002(2)
C2 0.031(3) 0.033(3) 0.032(3) -0.009(2) -0.010(2) 0.000(2)
C3 0.031(3) 0.041(3) 0.029(3) -0.016(2) -0.007(2) 0.004(2)
C4 0.035(3) 0.042(3) 0.028(3) -0.012(2) -0.007(2) -0.004(2)
C5 0.030(3) 0.038(3) 0.035(3) -0.016(2) -0.001(2) 0.001(2)
C6 0.034(3) 0.035(3) 0.029(3) -0.013(2) -0.006(2) 0.003(2)
C7 0.031(3) 0.055(3) 0.040(3) -0.020(3) -0.009(2) 0.001(2)
C8 0.048(3) 0.075(4) 0.031(3) -0.022(3) -0.003(3) -0.007(3)
C9 0.041(3) 0.074(4) 0.047(4) -0.021(3) -0.017(3) -0.002(3)
C10 0.031(3) 0.061(4) 0.031(3) -0.013(3) -0.011(2) -0.002(2)
C11 0.037(3) 0.041(3) 0.029(3) -0.017(2) -0.006(2) 0.004(2)
C12 0.029(3) 0.041(3) 0.041(3) -0.019(2) -0.014(2) 0.002(2)
C13 0.040(3) 0.047(3) 0.031(3) -0.018(2) -0.015(2) 0.001(2)
C14 0.023(2) 0.043(3) 0.034(3) -0.015(2) -0.008(2) 0.006(2)
C15 0.035(3) 0.030(3) 0.022(2) -0.007(2) -0.006(2) 0.006(2)
C16 0.037(3) 0.034(3) 0.029(3) -0.006(2) -0.008(2) 0.002(2)
C17 0.032(3) 0.037(3) 0.029(3) -0.013(2) -0.012(2) 0.002(2)
C18 0.028(3) 0.043(3) 0.032(3) -0.017(2) -0.004(2) 0.002(2)
C19 0.033(3) 0.041(3) 0.032(3) -0.011(2) -0.012(2) -0.002(2)
C20 0.021(2) 0.048(3) 0.033(3) -0.006(2) -0.006(2) 0.002(2)
C21 0.032(3) 0.048(3) 0.028(3) -0.014(2) -0.006(2) 0.009(2)
C22 0.036(3) 0.045(3) 0.026(3) -0.015(2) -0.008(2) 0.006(2)
C23 0.024(2) 0.046(3) 0.025(3) -0.012(2) -0.001(2) -0.002(2)
C24 0.031(3) 0.037(3) 0.027(3) -0.016(2) -0.007(2) 0.001(2)
C25 0.027(2) 0.037(3) 0.029(3) -0.012(2) -0.006(2) 0.003(2)
C26 0.027(2) 0.030(3) 0.025(3) -0.007(2) -0.0057(19) 0.0006(19)
C27 0.028(2) 0.033(3) 0.032(3) -0.010(2) -0.004(2) 0.000(2)
C28 0.034(3) 0.042(3) 0.028(3) -0.017(2) -0.008(2) 0.000(2)
C29 0.024(2) 0.050(3) 0.037(3) -0.022(2) -0.001(2) -0.007(2)
C30 0.039(3) 0.041(3) 0.035(3) -0.021(2) -0.007(2) 0.001(2)
C31 0.031(3) 0.064(4) 0.034(3) -0.016(3) 0.005(2) 0.000(3)
C32 0.055(4) 0.081(4) 0.021(3) -0.018(3) -0.006(3) -0.003(3)
C33 0.057(4) 0.075(4) 0.029(3) -0.011(3) -0.024(3) 0.004(3)
C34 0.036(3) 0.048(3) 0.051(4) -0.016(3) -0.017(3) 0.000(2)
C35 0.038(3) 0.039(3) 0.035(3) -0.021(2) -0.010(2) 0.000(2)
C36 0.025(3) 0.046(3) 0.039(3) -0.019(2) -0.002(2) -0.001(2)
C37 0.031(3) 0.038(3) 0.036(3) -0.012(2) -0.006(2) -0.003(2)
C38 0.027(2) 0.031(3) 0.029(3) -0.007(2) -0.005(2) 0.004(2)
C39 0.032(3) 0.040(3) 0.017(2) -0.007(2) -0.006(2) 0.001(2)
C40 0.021(2) 0.040(3) 0.034(3) -0.016(2) 0.001(2) 0.001(2)
C41 0.030(3) 0.031(3) 0.026(3) -0.009(2) -0.008(2) 0.004(2)
C42 0.023(2) 0.046(3) 0.036(3) -0.019(2) -0.008(2) 0.005(2)
C43 0.033(3) 0.045(3) 0.028(3) -0.011(2) -0.010(2) 0.003(2)
C44 0.026(3) 0.059(3) 0.025(3) -0.014(2) -0.003(2) -0.009(2)
C45 0.025(2) 0.045(3) 0.028(3) -0.004(2) 0.000(2) -0.001(2)
C46 0.033(3) 0.049(3) 0.031(3) -0.011(2) -0.016(2) -0.002(2)
C47 0.029(3) 0.047(3) 0.039(3) -0.017(3) -0.007(2) 0.002(2)
C48 0.034(3) 0.032(3) 0.024(2) -0.010(2) -0.010(2) 0.001(2)
C49 0.042(3) 0.038(3) 0.029(3) -0.014(2) -0.010(2) 0.003(2)
C50 0.032(3) 0.033(3) 0.039(3) -0.012(2) -0.007(2) -0.002(2)
C51 0.042(3) 0.034(3) 0.033(3) -0.010(2) -0.007(2) -0.001(2)
C52 0.029(3) 0.039(3) 0.054(3) -0.011(3) -0.015(2) -0.001(2)
C53 0.040(3) 0.030(3) 0.048(3) -0.012(2) -0.012(2) 0.004(2)
C54 0.040(3) 0.044(3) 0.046(3) -0.009(3) -0.011(3) -0.006(2)
C55 0.061(4) 0.045(4) 0.057(4) -0.023(3) -0.007(3) -0.011(3)
C56 0.076(4) 0.040(3) 0.055(4) -0.024(3) -0.017(3) 0.007(3)
C57 0.040(3) 0.046(3) 0.042(3) -0.015(3) -0.012(2) 0.010(3)
C58 0.046(3) 0.029(3) 0.043(3) -0.007(2) -0.012(2) 0.000(2)
C59 0.034(3) 0.038(3) 0.041(3) -0.011(2) -0.004(2) 0.002(2)
C60 0.035(3) 0.035(3) 0.034(3) -0.012(2) -0.002(2) -0.002(2)
C61 0.030(3) 0.041(3) 0.037(3) -0.010(2) -0.008(2) 0.000(2)
C62 0.031(3) 0.037(3) 0.027(3) -0.007(2) -0.002(2) -0.003(2)
C63 0.037(3) 0.039(3) 0.030(3) -0.010(2) -0.010(2) 0.003(2)
C64 0.046(3) 0.042(3) 0.041(3) -0.012(3) -0.014(3) -0.001(3)
C65 0.078(5) 0.047(4) 0.061(4) -0.020(3) -0.012(3) -0.010(3)
C66 0.072(4) 0.036(4) 0.062(4) -0.023(3) -0.018(3) 0.014(3)
C67 0.042(3) 0.053(4) 0.042(3) -0.020(3) -0.005(3) 0.012(3)
C68 0.043(3) 0.042(3) 0.020(3) 0.000(2) -0.011(2) -0.001(2)
C69 0.032(3) 0.035(3) 0.032(3) -0.009(2) -0.012(2) -0.001(2)
C70 0.029(3) 0.043(3) 0.042(3) -0.011(3) -0.007(2) -0.004(2)
C71 0.032(3) 0.039(3) 0.043(3) -0.013(3) -0.008(2) -0.004(2)
C72 0.029(3) 0.035(3) 0.050(3) -0.007(2) -0.013(2) 0.005(2)
C73 0.033(3) 0.038(3) 0.037(3) -0.007(2) -0.013(2) 0.007(2)
C74 0.037(3) 0.048(3) 0.045(3) -0.016(3) -0.016(2) 0.000(2)
C75 0.063(4) 0.034(3) 0.053(4) -0.014(3) -0.025(3) -0.003(3)
C76 0.066(4) 0.033(3) 0.050(3) -0.021(3) -0.021(3) 0.009(3)
C77 0.043(3) 0.055(4) 0.037(3) -0.016(3) -0.010(2) 0.007(3)
C78 0.038(3) 0.033(3) 0.034(3) -0.010(2) -0.012(2) 0.007(2)
C79 0.031(3) 0.033(3) 0.040(3) -0.009(2) -0.004(2) 0.002(2)
C80 0.038(3) 0.040(3) 0.043(3) -0.008(3) -0.011(2) 0.002(2)
C81 0.031(3) 0.037(3) 0.034(3) -0.008(2) -0.007(2) 0.001(2)
C82 0.036(3) 0.032(3) 0.028(3) -0.015(2) -0.006(2) 0.003(2)
C83 0.033(3) 0.048(3) 0.023(3) -0.009(2) -0.004(2) -0.004(2)
C84 0.039(3) 0.050(4) 0.055(4) -0.017(3) -0.009(3) -0.005(3)
C85 0.055(4) 0.053(4) 0.100(6) -0.024(4) 0.005(4) -0.012(3)
C86 0.058(4) 0.048(4) 0.093(5) -0.024(4) 0.005(4) 0.004(3)
C87 0.032(3) 0.045(4) 0.067(4) -0.015(3) -0.006(3) 0.005(3)
C88 0.031(3) 0.042(3) 0.031(3) -0.013(2) -0.007(2) -0.002(2)
F1 0.0420(18) 0.092(3) 0.0392(18) -0.0280(17) 0.0061(14) -0.0038(16)
F2 0.068(2) 0.136(4) 0.0335(19) -0.019(2) -0.0027(17) -0.003(2)
F3 0.063(2) 0.134(4) 0.052(2) -0.028(2) -0.0219(18) -0.002(2)
F4 0.0399(18) 0.096(3) 0.0453(19) -0.0255(18) -0.0179(14) 0.0008(16)
F5 0.0367(18) 0.093(3) 0.0456(19) -0.0246(18) 0.0083(14) -0.0102(16)
F6 0.077(3) 0.144(4) 0.041(2) -0.021(2) 0.0002(19) -0.011(2)
F7 0.068(2) 0.143(4) 0.041(2) -0.022(2) -0.0245(17) 0.001(2)
F8 0.0422(18) 0.085(2) 0.055(2) -0.0302(18) -0.0191(15) 0.0036(16)
F9 0.056(2) 0.056(2) 0.081(2) -0.0272(18) -0.0163(18) -0.0089(16)
F10 0.090(3) 0.056(2) 0.079(2) -0.0348(19) -0.023(2) -0.0093(19)
F11 0.079(2) 0.063(2) 0.085(3) -0.044(2) -0.006(2) 0.0103(19)
F12 0.059(2) 0.053(2) 0.078(2) -0.0239(18) -0.0073(18) 0.0123(16)
F13 0.052(2) 0.058(2) 0.074(2) -0.0191(18) -0.0012(17) -0.0141(16)
F14 0.099(3) 0.057(2) 0.110(3) -0.027(2) -0.020(2) -0.019(2)
F15 0.099(3) 0.057(2) 0.100(3) -0.030(2) -0.026(2) 0.013(2)
F16 0.062(2) 0.061(2) 0.061(2) -0.0208(17) -0.0143(17) 0.0194(17)
F17 0.054(2) 0.051(2) 0.082(2) -0.0140(18) -0.0278(18) -0.0072(15)
F18 0.076(2) 0.053(2) 0.089(3) -0.0258(19) -0.031(2) -0.0085(17)
F19 0.085(2) 0.049(2) 0.072(2) -0.0277(18) -0.0121(19) 0.0034(18)
F20 0.052(2) 0.057(2) 0.065(2) -0.0250(17) -0.0085(16) 0.0096(15)
F21 0.0350(18) 0.066(2) 0.084(2) -0.0243(19) -0.0004(16) -0.0104(15)
F22 0.070(3) 0.063(3) 0.202(5) -0.041(3) -0.001(3) -0.022(2)
F23 0.078(3) 0.056(3) 0.202(5) -0.049(3) 0.016(3) 0.006(2)
F24 0.045(2) 0.058(2) 0.092(3) -0.0234(19) -0.0067(18) 0.0069(15)

loop_
_atom_type_symbol
_atom_type_description
_atom_type_scat_dispersion_real
_atom_type_scat_dispersion_imag
_atom_type_scat_source
C C 0.0033 0.0016 'International Tables Vol C Tables 4.2.6.8 and 6.1.1.4'
H H 0.0000 0.0000 'International Tables Vol C Tables 4.2.6.8 and 6.1.1.4'
F F 0.0171 0.0103 'International Tables Vol C Tables 4.2.6.8 and 6.1.1.4'

loop_
_geom_angle_atom_site_label_1
_geom_angle_atom_site_label_2
_geom_angle_atom_site_label_3
_geom_angle
_geom_angle_site_symmetry_1
_geom_angle_site_symmetry_3
C49 C1 C2 103.1(4) . .
C49 C1 C48 109.1(4) . .
C2 C1 C48 104.2(4) . .
C3 C2 C15 120.8(4) . .
C3 C2 C1 126.5(4) . .
C15 C2 C1 112.7(4) . .
C4 C3 C2 118.8(4) . .
C3 C4 C13 119.9(4) . .
C3 C4 C5 121.9(4) . .
C13 C4 C5 118.2(4) . .
C6 C5 C4 107.5(4) . .
C6 C5 C36 110.4(4) . 1_556
C4 C5 C36 111.9(4) . 1_556
C11 C6 C7 120.0(4) . .
C11 C6 C5 117.8(4) . .
C7 C6 C5 122.0(4) . .
C8 C7 F1 119.0(4) . .
C8 C7 C6 121.3(5) . .
F1 C7 C6 119.8(4) . .
F2 C8 C7 121.4(5) . .
F2 C8 C9 119.5(5) . .
C7 C8 C9 119.0(5) . .
C10 C9 F3 121.4(5) . .
C10 C9 C8 119.6(5) . .
F3 C9 C8 119.0(5) . .
C9 C10 F4 118.2(4) . .
C9 C10 C11 122.5(5) . .
F4 C10 C11 119.3(4) . .
C6 C11 C10 117.6(4) . .
C6 C11 C12 118.4(4) . .
C10 C11 C12 123.9(4) . .
C11 C12 C13 108.1(4) . .
C11 C12 C29 111.9(4) . 1_556
C13 C12 C29 110.1(4) . 1_556
C4 C13 C14 121.2(4) . .
C4 C13 C12 116.6(4) . .
C14 C13 C12 121.9(4) . .
C15 C14 C13 118.7(4) . .
C14 C15 C2 120.5(4) . .
C14 C15 C16 126.8(4) . .
C2 C15 C16 112.6(4) . .
C62 C16 C17 109.4(4) . .
C62 C16 C15 103.4(4) . .
C17 C16 C15 104.4(4) . .
C18 C17 C48 119.6(4) . .
C18 C17 C16 126.3(4) . .
C48 C17 C16 113.7(4) . .
C19 C18 C17 120.7(4) . .
C18 C19 C46 118.9(4) . .
C18 C19 C20 123.6(4) . .
C46 C19 C20 117.2(4) . .
C19 C20 C83 107.2(4) . .
C19 C20 C21 113.4(4) . .
C83 C20 C21 110.8(4) . .
C22 C21 C68 106.0(4) . .
C22 C21 C20 113.5(4) . .
C68 C21 C20 113.4(4) . .
C43 C22 C23 118.9(4) . .
C43 C22 C21 118.2(4) . .
C23 C22 C21 122.7(4) . .
C24 C23 C22 119.5(4) . .
C23 C24 C41 120.4(4) . .
C23 C24 C25 124.6(4) . .
C41 C24 C25 114.8(4) . .
C26 C25 C69 102.6(3) . .
C26 C25 C24 103.8(4) . .
C69 C25 C24 107.9(4) . .
C39 C26 C27 120.2(4) . .
C39 C26 C25 114.6(4) . .
C27 C26 C25 125.2(4) . .
C28 C27 C26 119.3(4) . .
C27 C28 C37 120.6(4) . .
C27 C28 C29 122.5(4) . .
C37 C28 C29 116.6(4) . .
C28 C29 C30 109.4(4) . .
C28 C29 C12 109.8(4) . 1_554
C30 C29 C12 112.0(4) . 1_554
C31 C30 C35 116.9(4) . .
C31 C30 C29 124.2(4) . .
C35 C30 C29 118.9(4) . .
F5 C31 C32 118.5(4) . .
F5 C31 C30 119.2(4) . .
C32 C31 C30 122.3(5) . .
F6 C32 C31 119.2(5) . .
F6 C32 C33 120.8(5) . .
C31 C32 C33 119.9(5) . .
F7 C33 C32 120.8(5) . .
F7 C33 C34 120.0(5) . .
C32 C33 C34 119.1(5) . .
F8 C34 C35 121.5(5) . .
F8 C34 C33 117.7(4) . .
C35 C34 C33 120.6(5) . .
C34 C35 C30 121.1(5) . .
C34 C35 C36 123.1(4) . .
C30 C35 C36 115.7(4) . .
C37 C36 C35 109.6(4) . .
C37 C36 C5 110.7(4) . 1_554
C35 C36 C5 109.5(4) . 1_554
C38 C37 C28 119.5(4) . .
C38 C37 C36 122.4(4) . .
C28 C37 C36 118.1(4) . .
C37 C38 C39 120.0(4) . .
C26 C39 C38 120.2(4) . .
C26 C39 C40 112.8(4) . .
C38 C39 C40 127.0(4) . .
C39 C40 C41 106.1(4) . .
C39 C40 C82 103.2(3) . .
C41 C40 C82 108.3(4) . .
C42 C41 C24 120.7(4) . .
C42 C41 C40 126.7(4) . .
C24 C41 C40 112.0(4) . .
C43 C42 C41 119.5(4) . .
C42 C43 C22 120.9(4) . .
C42 C43 C44 122.7(4) . .
C22 C43 C44 116.4(4) . .
C63 C44 C43 106.2(4) . .
C63 C44 C45 110.7(4) . .
C43 C44 C45 113.0(4) . .
C46 C45 C88 107.5(4) . .
C46 C45 C44 114.4(4) . .
C88 C45 C44 111.0(4) . .
C47 C46 C19 120.3(4) . .
C47 C46 C45 123.2(4) . .
C19 C46 C45 116.5(4) . .
C48 C47 C46 119.1(4) . .
C47 C48 C17 121.3(4) . .
C47 C48 C1 125.9(4) . .
C17 C48 C1 112.7(4) . .
C62 C49 C50 119.3(4) . .
C62 C49 C1 114.8(4) . .
C50 C49 C1 125.4(4) . .
C51 C50 C49 118.9(4) . .
C50 C51 C60 121.1(4) . .
C50 C51 C52 121.4(4) . .
C60 C51 C52 116.9(4) . .
C53 C52 C51 108.9(4) . .
C53 C52 C79 112.2(4) . 1_546
C51 C52 C79 110.1(4) . 1_546
C54 C53 C58 117.7(4) . .
C54 C53 C52 123.8(4) . .
C58 C53 C52 118.5(4) . .
F9 C54 C53 119.9(5) . .
F9 C54 C55 117.5(5) . .
C53 C54 C55 122.6(5) . .
F10 C55 C56 121.3(5) . .
F10 C55 C54 120.4(5) . .
C56 C55 C54 118.3(5) . .
F11 C56 C55 120.1(5) . .
F11 C56 C57 119.5(5) . .
C55 C56 C57 120.4(5) . .
C58 C57 F12 120.5(5) . .
C58 C57 C56 121.3(5) . .
F12 C57 C56 118.2(5) . .
C57 C58 C53 119.8(5) . .
C57 C58 C59 124.8(5) . .
C53 C58 C59 115.3(4) . .
C60 C59 C58 109.0(4) . .
C60 C59 C72 112.5(4) . 1_546
C58 C59 C72 110.8(4) . 1_546
C61 C60 C51 119.1(4) . .
C61 C60 C59 123.3(4) . .
C51 C60 C59 117.4(4) . .
C62 C61 C60 120.4(4) . .
C61 C62 C49 121.2(4) . .
C61 C62 C16 126.8(4) . .
C49 C62 C16 111.8(4) . .
C64 C63 C68 118.6(5) . .
C64 C63 C44 122.4(4) . .
C68 C63 C44 118.9(4) . .
F13 C64 C63 121.5(5) . .
F13 C64 C65 118.1(5) . .
C63 C64 C65 120.4(5) . .
F14 C65 C66 120.4(6) . .
F14 C65 C64 120.0(6) . .
C66 C65 C64 119.6(5) . .
F15 C66 C67 121.2(6) . .
F15 C66 C65 119.1(6) . .
C67 C66 C65 119.7(5) . .
F16 C67 C68 120.7(5) . .
F16 C67 C66 118.2(5) . .
C68 C67 C66 121.0(5) . .
C67 C68 C63 120.6(5) . .
C67 C68 C21 123.5(5) . .
C63 C68 C21 115.9(4) . .
C70 C69 C82 120.6(4) . .
C70 C69 C25 125.7(4) . .
C82 C69 C25 112.9(4) . .
C69 C70 C71 119.4(4) . .
C70 C71 C80 120.0(5) . .
C70 C71 C72 122.4(4) . .
C80 C71 C72 117.5(4) . .
C73 C72 C71 109.3(4) . .
C73 C72 C59 109.6(4) . 1_564
C71 C72 C59 111.1(4) . 1_564
C74 C73 C78 118.6(4) . .
C74 C73 C72 124.7(4) . .
C78 C73 C72 116.6(4) . .
C75 C74 F17 119.0(5) . .
C75 C74 C73 122.1(5) . .
F17 C74 C73 118.7(4) . .
C74 C75 F18 120.2(5) . .
C74 C75 C76 120.1(5) . .
F18 C75 C76 119.6(5) . .
F19 C76 C77 120.5(5) . .
F19 C76 C75 121.0(5) . .
C77 C76 C75 118.4(5) . .
F20 C77 C76 117.9(5) . .
F20 C77 C78 119.3(5) . .
C76 C77 C78 122.8(5) . .
C77 C78 C73 117.9(5) . .
C77 C78 C79 123.0(4) . .
C73 C78 C79 119.1(4) . .
C78 C79 C80 108.0(4) . .
C78 C79 C52 112.2(4) . 1_564
C80 C79 C52 108.6(4) . 1_564
C71 C80 C81 120.3(5) . .
C71 C80 C79 117.7(4) . .
C81 C80 C79 121.5(4) . .
C82 C81 C80 119.5(4) . .
C81 C82 C69 120.2(4) . .
C81 C82 C40 126.2(4) . .
C69 C82 C40 113.1(4) . .
C84 C83 C88 119.2(5) . .
C84 C83 C20 123.7(4) . .
C88 C83 C20 117.0(4) . .
C85 C84 F21 117.4(5) . .
C85 C84 C83 122.0(5) . .
F21 C84 C83 120.7(5) . .
F22 C85 C84 121.2(6) . .
F22 C85 C86 119.1(6) . .
C84 C85 C86 119.7(6) . .
F23 C86 C87 120.9(5) . .
F23 C86 C85 120.6(6) . .
C87 C86 C85 118.5(6) . .
F24 C87 C88 121.0(5) . .
F24 C87 C86 117.6(5) . .
C88 C87 C86 121.3(5) . .
C87 C88 C83 119.2(5) . .
C87 C88 C45 123.1(4) . .
C83 C88 C45 117.6(4) . .

loop_
_geom_bond_atom_site_label_1
_geom_bond_atom_site_label_2
_geom_bond_distance
_geom_bond_site_symmetry_2
C1 C49 1.509(6) .
C1 C2 1.525(6) .
C1 C48 1.528(6) .
C2 C3 1.387(6) .
C2 C15 1.403(6) .
C3 C4 1.382(6) .
C4 C13 1.386(6) .
C4 C5 1.535(6) .
C5 C6 1.509(6) .
C5 C36 1.633(7) 1_556
C6 C11 1.373(6) .
C6 C7 1.391(6) .
C7 C8 1.346(7) .
C7 F1 1.347(5) .
C8 F2 1.338(6) .
C8 C9 1.390(7) .
C9 C10 1.349(7) .
C9 F3 1.358(6) .
C10 F4 1.369(5) .
C10 C11 1.380(6) .
C11 C12 1.502(6) .
C12 C13 1.522(6) .
C12 C29 1.628(7) 1_556
C13 C14 1.404(6) .
C14 C15 1.355(6) .
C15 C16 1.546(6) .
C16 C62 1.505(6) .
C16 C17 1.519(6) .
C17 C18 1.384(6) .
C17 C48 1.386(6) .
C18 C19 1.379(6) .
C19 C46 1.414(6) .
C19 C20 1.505(6) .
C20 C83 1.516(7) .
C20 C21 1.575(6) .
C21 C22 1.519(6) .
C21 C68 1.542(7) .
C22 C43 1.391(6) .
C22 C23 1.412(6) .
C23 C24 1.360(6) .
C24 C41 1.390(6) .
C24 C25 1.531(6) .
C25 C26 1.516(6) .
C25 C69 1.527(6) .
C26 C39 1.388(6) .
C26 C27 1.401(6) .
C27 C28 1.386(6) .
C28 C37 1.405(6) .
C28 C29 1.496(6) .
C29 C30 1.502(6) .
C29 C12 1.628(7) 1_554
C30 C31 1.387(6) .
C30 C35 1.396(6) .
C31 F5 1.360(5) .
C31 C32 1.365(7) .
C32 F6 1.355(6) .
C32 C33 1.361(7) .
C33 F7 1.321(6) .
C33 C34 1.395(7) .
C34 F8 1.334(5) .
C34 C35 1.353(7) .
C35 C36 1.524(6) .
C36 C37 1.503(6) .
C36 C5 1.633(7) 1_554
C37 C38 1.388(6) .
C38 C39 1.394(6) .
C39 C40 1.505(6) .
C40 C41 1.517(6) .
C40 C82 1.539(6) .
C41 C42 1.371(6) .
C42 C43 1.371(6) .
C43 C44 1.520(6) .
C44 C63 1.512(7) .
C44 C45 1.624(6) .
C45 C46 1.499(6) .
C45 C88 1.524(7) .
C46 C47 1.391(7) .
C47 C48 1.372(6) .
C49 C62 1.395(6) .
C49 C50 1.406(6) .
C50 C51 1.385(6) .
C51 C60 1.402(6) .
C51 C52 1.509(7) .
C52 C53 1.499(7) .
C52 C79 1.640(7) 1_546
C53 C54 1.377(7) .
C53 C58 1.401(7) .
C54 F9 1.354(6) .
C54 C55 1.383(7) .
C55 F10 1.323(6) .
C55 C56 1.359(8) .
C56 F11 1.344(6) .
C56 C57 1.384(7) .
C57 C58 1.352(7) .
C57 F12 1.363(6) .
C58 C59 1.529(7) .
C59 C60 1.494(6) .
C59 C72 1.623(7) 1_546
C60 C61 1.385(6) .
C61 C62 1.366(6) .
C63 C64 1.376(7) .
C63 C68 1.381(6) .
C64 F13 1.350(6) .
C64 C65 1.385(8) .
C65 F14 1.360(7) .
C65 C66 1.369(8) .
C66 F15 1.340(6) .
C66 C67 1.361(8) .
C67 F16 1.346(6) .
C67 C68 1.352(7) .
C69 C70 1.381(6) .
C69 C82 1.405(6) .
C70 C71 1.387(7) .
C71 C80 1.388(6) .
C71 C72 1.516(7) .
C72 C73 1.507(6) .
C72 C59 1.623(7) 1_564
C73 C74 1.390(7) .
C73 C78 1.393(6) .
C74 C75 1.344(7) .
C74 F17 1.355(5) .
C75 F18 1.348(6) .
C75 C76 1.381(7) .
C76 F19 1.338(6) .
C76 C77 1.367(7) .
C77 F20 1.359(6) .
C77 C78 1.383(7) .
C78 C79 1.493(6) .
C79 C80 1.524(6) .
C79 C52 1.640(7) 1_564
C80 C81 1.408(7) .
C81 C82 1.362(6) .
C83 C84 1.368(7) .
C83 C88 1.375(6) .
C84 C85 1.350(8) .
C84 F21 1.361(6) .
C85 F22 1.345(7) .
C85 C86 1.383(8) .
C86 F23 1.329(7) .
C86 C87 1.381(8) .
C87 F24 1.345(6) .
C87 C88 1.371(7) .

loop_
_geom_torsion_atom_site_label_1
_geom_torsion_atom_site_label_2
_geom_torsion_atom_site_label_3
_geom_torsion_atom_site_label_4
_geom_torsion
_geom_torsion_site_symmetry_1
_geom_torsion_site_symmetry_2
_geom_torsion_site_symmetry_3
_geom_torsion_site_symmetry_4
C49 C1 C2 C3 -121.2(5) . . . .
C48 C1 C2 C3 124.8(5) . . . .
C49 C1 C2 C15 57.2(5) . . . .
C48 C1 C2 C15 -56.8(5) . . . .
C15 C2 C3 C4 1.6(7) . . . .
C1 C2 C3 C4 179.9(4) . . . .
C2 C3 C4 C13 -1.9(7) . . . .
C2 C3 C4 C5 174.7(4) . . . .
C3 C4 C5 C6 140.9(5) . . . .
C13 C4 C5 C6 -42.4(6) . . . .
C3 C4 C5 C36 -97.7(5) . . . 1_556
C13 C4 C5 C36 78.9(5) . . . 1_556
C4 C5 C6 C11 43.9(5) . . . .
C36 C5 C6 C11 -78.3(5) 1_556 . . .
C4 C5 C6 C7 -140.9(5) . . . .
C36 C5 C6 C7 96.8(5) 1_556 . . .
C11 C6 C7 C8 -1.1(8) . . . .
C5 C6 C7 C8 -176.1(5) . . . .
C11 C6 C7 F1 177.8(4) . . . .
C5 C6 C7 F1 2.8(7) . . . .
F1 C7 C8 F2 1.4(8) . . . .
C6 C7 C8 F2 -179.7(5) . . . .
F1 C7 C8 C9 -179.0(5) . . . .
C6 C7 C8 C9 -0.1(9) . . . .
F2 C8 C9 C10 -179.5(5) . . . .
C7 C8 C9 C10 0.9(9) . . . .
F2 C8 C9 F3 0.0(8) . . . .
C7 C8 C9 F3 -179.6(5) . . . .
F3 C9 C10 F4 -0.3(8) . . . .
C8 C9 C10 F4 179.2(5) . . . .
F3 C9 C10 C11 179.9(5) . . . .
C8 C9 C10 C11 -0.6(9) . . . .
C7 C6 C11 C10 1.4(7) . . . .
C5 C6 C11 C10 176.6(4) . . . .
C7 C6 C11 C12 -176.2(4) . . . .
C5 C6 C11 C12 -1.0(6) . . . .
C9 C10 C11 C6 -0.5(8) . . . .
F4 C10 C11 C6 179.6(4) . . . .
C9 C10 C11 C12 176.9(5) . . . .
F4 C10 C11 C12 -2.9(7) . . . .
C6 C11 C12 C13 -44.0(6) . . . .
C10 C11 C12 C13 138.6(5) . . . .
C6 C11 C12 C29 77.4(5) . . . 1_556
C10 C11 C12 C29 -100.1(5) . . . 1_556
C3 C4 C13 C14 1.1(7) . . . .
C5 C4 C13 C14 -175.6(4) . . . .
C3 C4 C13 C12 175.0(4) . . . .
C5 C4 C13 C12 -1.7(6) . . . .
C11 C12 C13 C4 44.8(6) . . . .
C29 C12 C13 C4 -77.7(5) 1_556 . . .
C11 C12 C13 C14 -141.4(4) . . . .
C29 C12 C13 C14 96.2(5) 1_556 . . .
C4 C13 C14 C15 0.1(7) . . . .
C12 C13 C14 C15 -173.5(4) . . . .
C13 C14 C15 C2 -0.4(7) . . . .
C13 C14 C15 C16 -178.3(4) . . . .
C3 C2 C15 C14 -0.5(7) . . . .
C1 C2 C15 C14 -179.0(4) . . . .
C3 C2 C15 C16 177.7(4) . . . .
C1 C2 C15 C16 -0.8(5) . . . .
C14 C15 C16 C62 120.4(5) . . . .
C2 C15 C16 C62 -57.7(5) . . . .
C14 C15 C16 C17 -125.1(5) . . . .
C2 C15 C16 C17 56.8(5) . . . .
C62 C16 C17 C18 -131.1(5) . . . .
C15 C16 C17 C18 118.7(5) . . . .
C62 C16 C17 C48 55.2(5) . . . .
C15 C16 C17 C48 -54.9(5) . . . .
C48 C17 C18 C19 1.3(7) . . . .
C16 C17 C18 C19 -172.1(4) . . . .
C17 C18 C19 C46 1.6(7) . . . .
C17 C18 C19 C20 175.5(4) . . . .
C18 C19 C20 C83 -127.6(5) . . . .
C46 C19 C20 C83 46.4(5) . . . .
C18 C19 C20 C21 109.8(5) . . . .
C46 C19 C20 C21 -76.2(5) . . . .
C19 C20 C21 C22 120.4(4) . . . .
C83 C20 C21 C22 -0.3(5) . . . .
C19 C20 C21 C68 -0.7(5) . . . .
C83 C20 C21 C68 -121.4(4) . . . .
C68 C21 C22 C43 45.5(5) . . . .
C20 C21 C22 C43 -79.7(5) . . . .
C68 C21 C22 C23 -130.9(5) . . . .
C20 C21 C22 C23 104.0(5) . . . .
C43 C22 C23 C24 -1.6(7) . . . .
C21 C22 C23 C24 174.8(4) . . . .
C22 C23 C24 C41 2.0(7) . . . .
C22 C23 C24 C25 -171.9(4) . . . .
C23 C24 C25 C26 118.3(5) . . . .
C41 C24 C25 C26 -55.9(5) . . . .
C23 C24 C25 C69 -133.3(5) . . . .
C41 C24 C25 C69 52.5(5) . . . .
C69 C25 C26 C39 -58.4(5) . . . .
C24 C25 C26 C39 53.9(5) . . . .
C69 C25 C26 C27 122.3(5) . . . .
C24 C25 C26 C27 -125.5(5) . . . .
C39 C26 C27 C28 -0.4(7) . . . .
C25 C26 C27 C28 178.9(4) . . . .
C26 C27 C28 C37 -2.5(7) . . . .
C26 C27 C28 C29 -175.6(4) . . . .
C27 C28 C29 C30 -142.6(5) . . . .
C37 C28 C29 C30 44.0(6) . . . .
C27 C28 C29 C12 94.1(5) . . . 1_554
C37 C28 C29 C12 -79.3(5) . . . 1_554
C28 C29 C30 C31 140.1(5) . . . .
C12 C29 C30 C31 -97.9(5) 1_554 . . .
C28 C29 C30 C35 -43.0(6) . . . .
C12 C29 C30 C35 79.0(5) 1_554 . . .
C35 C30 C31 F5 -177.9(4) . . . .
C29 C30 C31 F5 -1.0(8) . . . .
C35 C30 C31 C32 -0.3(8) . . . .
C29 C30 C31 C32 176.7(5) . . . .
F5 C31 C32 F6 -1.0(8) . . . .
C30 C31 C32 F6 -178.6(5) . . . .
F5 C31 C32 C33 176.3(5) . . . .
C30 C31 C32 C33 -1.3(9) . . . .
F6 C32 C33 F7 -2.0(9) . . . .
C31 C32 C33 F7 -179.2(6) . . . .
F6 C32 C33 C34 -179.7(5) . . . .
C31 C32 C33 C34 3.0(9) . . . .
F7 C33 C34 F8 3.5(8) . . . .
C32 C33 C34 F8 -178.7(5) . . . .
F7 C33 C34 C35 179.1(5) . . . .
C32 C33 C34 C35 -3.2(9) . . . .
F8 C34 C35 C30 177.0(4) . . . .
C33 C34 C35 C30 1.6(8) . . . .
F8 C34 C35 C36 1.0(8) . . . .
C33 C34 C35 C36 -174.4(5) . . . .
C31 C30 C35 C34 0.2(7) . . . .
C29 C30 C35 C34 -176.9(4) . . . .
C31 C30 C35 C36 176.4(4) . . . .
C29 C30 C35 C36 -0.7(6) . . . .
C34 C35 C36 C37 -141.0(5) . . . .
C30 C35 C36 C37 42.8(6) . . . .
C34 C35 C36 C5 97.4(5) . . . 1_554
C30 C35 C36 C5 -78.8(5) . . . 1_554
C27 C28 C37 C38 4.6(7) . . . .
C29 C28 C37 C38 178.1(4) . . . .
C27 C28 C37 C36 -175.3(4) . . . .
C29 C28 C37 C36 -1.8(6) . . . .
C35 C36 C37 C38 138.1(4) . . . .
C5 C36 C37 C38 -100.9(5) 1_554 . . .
C35 C36 C37 C28 -41.9(6) . . . .
C5 C36 C37 C28 79.0(5) 1_554 . . .
C28 C37 C38 C39 -3.7(7) . . . .
C36 C37 C38 C39 176.2(4) . . . .
C27 C26 C39 C38 1.3(7) . . . .
C25 C26 C39 C38 -178.1(4) . . . .
C27 C26 C39 C40 -179.4(4) . . . .
C25 C26 C39 C40 1.3(5) . . . .
C37 C38 C39 C26 0.8(7) . . . .
C37 C38 C39 C40 -178.5(4) . . . .
C26 C39 C40 C41 -57.2(5) . . . .
C38 C39 C40 C41 122.1(5) . . . .
C26 C39 C40 C82 56.6(5) . . . .
C38 C39 C40 C82 -124.1(5) . . . .
C23 C24 C41 C42 -0.5(7) . . . .
C25 C24 C41 C42 174.0(4) . . . .
C23 C24 C41 C40 -172.4(4) . . . .
C25 C24 C41 C40 2.1(5) . . . .
C39 C40 C41 C42 -116.5(5) . . . .
C82 C40 C41 C42 133.4(5) . . . .
C39 C40 C41 C24 54.9(5) . . . .
C82 C40 C41 C24 -55.3(5) . . . .
C24 C41 C42 C43 -1.5(7) . . . .
C40 C41 C42 C43 169.1(4) . . . .
C41 C42 C43 C22 2.0(7) . . . .
C41 C42 C43 C44 -176.7(4) . . . .
C23 C22 C43 C42 -0.4(7) . . . .
C21 C22 C43 C42 -176.9(4) . . . .
C23 C22 C43 C44 178.3(4) . . . .
C21 C22 C43 C44 1.8(6) . . . .
C42 C43 C44 C63 131.2(5) . . . .
C22 C43 C44 C63 -47.5(5) . . . .
C42 C43 C44 C45 -107.3(5) . . . .
C22 C43 C44 C45 74.0(5) . . . .
C63 C44 C45 C46 -1.6(5) . . . .
C43 C44 C45 C46 -120.5(4) . . . .
C63 C44 C45 C88 120.3(4) . . . .
C43 C44 C45 C88 1.4(5) . . . .
C18 C19 C46 C47 -4.6(7) . . . .
C20 C19 C46 C47 -178.9(4) . . . .
C18 C19 C46 C45 173.7(4) . . . .
C20 C19 C46 C45 -0.5(6) . . . .
C88 C45 C46 C47 133.0(5) . . . .
C44 C45 C46 C47 -103.2(5) . . . .
C88 C45 C46 C19 -45.2(5) . . . .
C44 C45 C46 C19 78.6(5) . . . .
C19 C46 C47 C48 4.7(7) . . . .
C45 C46 C47 C48 -173.6(4) . . . .
C46 C47 C48 C17 -1.8(7) . . . .
C46 C47 C48 C1 173.2(4) . . . .
C18 C17 C48 C47 -1.2(7) . . . .
C16 C17 C48 C47 172.9(4) . . . .
C18 C17 C48 C1 -176.8(4) . . . .
C16 C17 C48 C1 -2.6(5) . . . .
C49 C1 C48 C47 134.5(5) . . . .
C2 C1 C48 C47 -116.0(5) . . . .
C49 C1 C48 C17 -50.2(5) . . . .
C2 C1 C48 C17 59.4(5) . . . .
C2 C1 C49 C62 -57.3(5) . . . .
C48 C1 C49 C62 53.0(5) . . . .
C2 C1 C49 C50 113.9(5) . . . .
C48 C1 C49 C50 -135.8(5) . . . .
C62 C49 C50 C51 0.4(7) . . . .
C1 C49 C50 C51 -170.5(4) . . . .
C49 C50 C51 C60 0.2(7) . . . .
C49 C50 C51 C52 170.2(4) . . . .
C50 C51 C52 C53 144.5(4) . . . .
C60 C51 C52 C53 -45.2(6) . . . .
C50 C51 C52 C79 -92.1(5) . . . 1_546
C60 C51 C52 C79 78.2(5) . . . 1_546
C51 C52 C53 C54 -136.1(5) . . . .
C79 C52 C53 C54 101.8(6) 1_546 . . .
C51 C52 C53 C58 41.9(6) . . . .
C79 C52 C53 C58 -80.2(5) 1_546 . . .
C58 C53 C54 F9 178.9(4) . . . .
C52 C53 C54 F9 -3.1(8) . . . .
C58 C53 C54 C55 0.1(8) . . . .
C52 C53 C54 C55 178.2(5) . . . .
F9 C54 C55 F10 2.3(8) . . . .
C53 C54 C55 F10 -178.9(5) . . . .
F9 C54 C55 C56 -178.3(5) . . . .
C53 C54 C55 C56 0.5(9) . . . .
F10 C55 C56 F11 0.4(9) . . . .
C54 C55 C56 F11 -179.0(5) . . . .
F10 C55 C56 C57 179.8(5) . . . .
C54 C55 C56 C57 0.4(9) . . . .
F11 C56 C57 C58 177.4(5) . . . .
C55 C56 C57 C58 -2.0(9) . . . .
F11 C56 C57 F12 -1.9(8) . . . .
C55 C56 C57 F12 178.7(5) . . . .
F12 C57 C58 C53 -178.1(4) . . . .
C56 C57 C58 C53 2.7(8) . . . .
F12 C57 C58 C59 -1.8(8) . . . .
C56 C57 C58 C59 178.9(5) . . . .
C54 C53 C58 C57 -1.7(7) . . . .
C52 C53 C58 C57 -179.8(5) . . . .
C54 C53 C58 C59 -178.3(4) . . . .
C52 C53 C58 C59 3.6(7) . . . .
C57 C58 C59 C60 137.0(5) . . . .
C53 C58 C59 C60 -46.6(6) . . . .
C57 C58 C59 C72 -98.7(6) . . . 1_546
C53 C58 C59 C72 77.7(5) . . . 1_546
C50 C51 C60 C61 -2.5(7) . . . .
C52 C51 C60 C61 -172.9(4) . . . .
C50 C51 C60 C59 172.6(4) . . . .
C52 C51 C60 C59 2.2(6) . . . .
C58 C59 C60 C61 -141.4(5) . . . .
C72 C59 C60 C61 95.3(5) 1_546 . . .
C58 C59 C60 C51 43.7(6) . . . .
C72 C59 C60 C51 -79.6(5) 1_546 . . .
C51 C60 C61 C62 4.3(7) . . . .
C59 C60 C61 C62 -170.5(4) . . . .
C60 C61 C62 C49 -3.8(7) . . . .
C60 C61 C62 C16 169.6(4) . . . .
C50 C49 C62 C61 1.4(7) . . . .
C1 C49 C62 C61 173.2(4) . . . .
C50 C49 C62 C16 -172.9(4) . . . .
C1 C49 C62 C16 -1.1(5) . . . .
C17 C16 C62 C61 133.5(5) . . . .
C15 C16 C62 C61 -115.6(5) . . . .
C17 C16 C62 C49 -52.5(5) . . . .
C15 C16 C62 C49 58.3(5) . . . .
C43 C44 C63 C64 -131.1(5) . . . .
C45 C44 C63 C64 106.0(5) . . . .
C43 C44 C63 C68 46.2(5) . . . .
C45 C44 C63 C68 -76.8(5) . . . .
C68 C63 C64 F13 -178.9(4) . . . .
C44 C63 C64 F13 -1.7(7) . . . .
C68 C63 C64 C65 -2.1(7) . . . .
C44 C63 C64 C65 175.1(5) . . . .
F13 C64 C65 F14 -1.5(8) . . . .
C63 C64 C65 F14 -178.4(5) . . . .
F13 C64 C65 C66 178.1(5) . . . .
C63 C64 C65 C66 1.1(9) . . . .
F14 C65 C66 F15 -0.6(9) . . . .
C64 C65 C66 F15 179.9(5) . . . .
F14 C65 C66 C67 -178.9(5) . . . .
C64 C65 C66 C67 1.6(9) . . . .
F15 C66 C67 F16 2.5(8) . . . .
C65 C66 C67 F16 -179.3(5) . . . .
F15 C66 C67 C68 178.4(5) . . . .
C65 C66 C67 C68 -3.4(9) . . . .
F16 C67 C68 C63 178.2(4) . . . .
C66 C67 C68 C63 2.4(8) . . . .
F16 C67 C68 C21 0.1(7) . . . .
C66 C67 C68 C21 -175.8(5) . . . .
C64 C63 C68 C67 0.4(7) . . . .
C44 C63 C68 C67 -176.9(4) . . . .
C64 C63 C68 C21 178.7(4) . . . .
C44 C63 C68 C21 1.3(6) . . . .
C22 C21 C68 C67 131.3(5) . . . .
C20 C21 C68 C67 -103.4(5) . . . .
C22 C21 C68 C63 -46.9(5) . . . .
C20 C21 C68 C63 78.3(5) . . . .
C26 C25 C69 C70 -113.4(5) . . . .
C24 C25 C69 C70 137.4(5) . . . .
C26 C25 C69 C82 55.9(5) . . . .
C24 C25 C69 C82 -53.3(5) . . . .
C82 C69 C70 C71 -1.5(7) . . . .
C25 C69 C70 C71 167.0(4) . . . .
C69 C70 C71 C80 3.1(7) . . . .
C69 C70 C71 C72 -173.2(4) . . . .
C70 C71 C72 C73 -141.9(5) . . . .
C80 C71 C72 C73 41.7(6) . . . .
C70 C71 C72 C59 97.0(5) . . . 1_564
C80 C71 C72 C59 -79.4(5) . . . 1_564
C71 C72 C73 C74 139.0(5) . . . .
C59 C72 C73 C74 -99.0(5) 1_564 . . .
C71 C72 C73 C78 -43.2(6) . . . .
C59 C72 C73 C78 78.8(5) 1_564 . . .
C78 C73 C74 C75 0.9(8) . . . .
C72 C73 C74 C75 178.7(5) . . . .
C78 C73 C74 F17 -174.5(4) . . . .
C72 C73 C74 F17 3.3(7) . . . .
F17 C74 C75 F18 -6.7(8) . . . .
C73 C74 C75 F18 177.8(5) . . . .
F17 C74 C75 C76 176.3(5) . . . .
C73 C74 C75 C76 0.9(8) . . . .
C74 C75 C76 F19 177.1(5) . . . .
F18 C75 C76 F19 0.1(8) . . . .
C74 C75 C76 C77 -2.6(8) . . . .
F18 C75 C76 C77 -179.6(5) . . . .
F19 C76 C77 F20 3.5(7) . . . .
C75 C76 C77 F20 -176.8(5) . . . .
F19 C76 C77 C78 -177.1(5) . . . .
C75 C76 C77 C78 2.6(8) . . . .
F20 C77 C78 C73 178.5(4) . . . .
C76 C77 C78 C73 -0.8(8) . . . .
F20 C77 C78 C79 -0.8(7) . . . .
C76 C77 C78 C79 179.8(5) . . . .
C74 C73 C78 C77 -1.0(7) . . . .
C72 C73 C78 C77 -178.9(4) . . . .
C74 C73 C78 C79 178.4(4) . . . .
C72 C73 C78 C79 0.5(6) . . . .
C77 C78 C79 C80 -137.9(5) . . . .
C73 C78 C79 C80 42.8(6) . . . .
C77 C78 C79 C52 102.6(5) . . . 1_564
C73 C78 C79 C52 -76.8(5) . . . 1_564
C70 C71 C80 C81 -2.6(7) . . . .
C72 C71 C80 C81 173.9(4) . . . .
C70 C71 C80 C79 -174.3(4) . . . .
C72 C71 C80 C79 2.1(7) . . . .
C78 C79 C80 C71 -44.0(6) . . . .
C52 C79 C80 C71 77.9(5) 1_564 . . .
C78 C79 C80 C81 144.4(5) . . . .
C52 C79 C80 C81 -93.8(5) 1_564 . . .
C71 C80 C81 C82 0.4(7) . . . .
C79 C80 C81 C82 171.9(4) . . . .
C80 C81 C82 C69 1.1(7) . . . .
C80 C81 C82 C40 -169.3(4) . . . .
C70 C69 C82 C81 -0.6(7) . . . .
C25 C69 C82 C81 -170.5(4) . . . .
C70 C69 C82 C40 171.0(4) . . . .
C25 C69 C82 C40 1.1(5) . . . .
C39 C40 C82 C81 112.8(5) . . . .
C41 C40 C82 C81 -135.0(5) . . . .
C39 C40 C82 C69 -58.2(5) . . . .
C41 C40 C82 C69 54.0(5) . . . .
C19 C20 C83 C84 130.3(5) . . . .
C21 C20 C83 C84 -105.4(5) . . . .
C19 C20 C83 C88 -46.2(5) . . . .
C21 C20 C83 C88 78.1(5) . . . .
C88 C83 C84 C85 0.1(8) . . . .
C20 C83 C84 C85 -176.4(6) . . . .
C88 C83 C84 F21 -178.7(4) . . . .
C20 C83 C84 F21 4.8(8) . . . .
F21 C84 C85 F22 -1.6(10) . . . .
C83 C84 C85 F22 179.6(6) . . . .
F21 C84 C85 C86 178.5(6) . . . .
C83 C84 C85 C86 -0.4(10) . . . .
F22 C85 C86 F23 -2.0(11) . . . .
C84 C85 C86 F23 178.0(7) . . . .
F22 C85 C86 C87 179.1(6) . . . .
C84 C85 C86 C87 -1.0(11) . . . .
F23 C86 C87 F24 1.5(10) . . . .
C85 C86 C87 F24 -179.5(6) . . . .
F23 C86 C87 C88 -176.3(6) . . . .
C85 C86 C87 C88 2.6(10) . . . .
F24 C87 C88 C83 179.3(5) . . . .
C86 C87 C88 C83 -2.9(9) . . . .
F24 C87 C88 C45 -2.9(8) . . . .
C86 C87 C88 C45 174.9(5) . . . .
C84 C83 C88 C87 1.5(7) . . . .
C20 C83 C88 C87 178.2(5) . . . .
C84 C83 C88 C45 -176.4(4) . . . .
C20 C83 C88 C45 0.3(6) . . . .
C46 C45 C88 C87 -131.9(5) . . . .
C44 C45 C88 C87 102.3(5) . . . .
C46 C45 C88 C83 45.9(5) . . . .
C44 C45 C88 C83 -79.9(5) . . . .
